data_7249518
loop_
_publ_author_name
'Naskar, Shibu'
'Mal, Susital'
'Shivangi, Shivangi'
'Das, Subrata'

_publ_section_title
;
 A rapid and scalable method for visible light induced bromination of
 uracil derivatives in a falling film looping photoreactor
;
_journal_issue 47
_journal_name_full 'RSC Advances'
_journal_page_first 34925
_journal_page_last 34937
_journal_paper_doi 10.1039/D4RA05774K
_journal_volume 14
_journal_year 2024
_chemical_formula_moiety 'C5 H4 Br Cl N2 O2'
_chemical_formula_sum 'C5 H4 Br Cl N2 O2'
_chemical_formula_weight 239.46
_space_group_crystal_system monoclinic
_space_group_IT_number 14
_space_group_name_Hall '-P 2ybc'
_space_group_name_H-M_alt 'P 1 21/c 1'
_atom_sites_solution_hydrogens geom
_atom_sites_solution_primary dual
_audit_creation_date 2024-10-02
_audit_creation_method
;
Olex2 1.5
(compiled 2024.02.16 svn.r378c4104 for OlexSys, GUI svn.r6928)
;
_audit_update_record
;
2024-10-03 deposited with the CCDC.	2024-10-23 downloaded from the CCDC.
;
_cell_angle_alpha 90
_cell_angle_beta 109.345(7)
_cell_angle_gamma 90
_cell_formula_units_Z 4
_cell_length_a 10.9173(7)
_cell_length_b 8.5748(4)
_cell_length_c 8.1733(5)
_cell_measurement_reflns_used 5721
_cell_measurement_temperature 293(2)
_cell_measurement_theta_max 34.4860
_cell_measurement_theta_min 3.0630
_cell_volume 721.93(8)
_computing_cell_refinement 'CrysAlisPro 1.171.42.49 (Rigaku OD, 2022)'
_computing_data_collection 'CrysAlisPro 1.171.42.49 (Rigaku OD, 2022)'
_computing_data_reduction 'CrysAlisPro 1.171.42.49 (Rigaku OD, 2022)'
_computing_molecular_graphics 'Olex2 1.5 (Dolomanov et al., 2009)'
_computing_publication_material 'Olex2 1.5 (Dolomanov et al., 2009)'
_computing_structure_refinement 'SHELXL 2019/3 (Sheldrick, 2015)'
_computing_structure_solution 'SHELXT  (Sheldrick, 2015)'
_diffrn_ambient_temperature 293(2)
_diffrn_detector 'CCD plate'
_diffrn_detector_area_resol_mean 8
_diffrn_measured_fraction_theta_full 0.9993
_diffrn_measured_fraction_theta_max 0.9993
_diffrn_measurement_details
;
List of Runs (angles in degrees, time in seconds):

  # Type    Start    End  Width  t~exp~   \w     \q     \k     \f   Frames
#--------------------------------------------------------------------------
  1  \w    -60.37 142.63   0.50    1.00    --  -22.87  73.78-130.75  406
  2  \w    -60.37 142.63   0.50    1.00    --  -22.87  73.78 127.25  406
  3  \w    -60.37 142.63   0.50    1.00    --  -22.87  73.78  25.25  406
;
_diffrn_measurement_device 'Bruker diffractometer'
_diffrn_measurement_device_type 'Bruker APEX-II CCD'
_diffrn_measurement_method '\f and \w scans'
_diffrn_orient_matrix_type 'CrysAlisPro convention (1999,Acta A55,543-557)'
_diffrn_orient_matrix_UB_11 0.0360289000
_diffrn_orient_matrix_UB_12 0.0403467000
_diffrn_orient_matrix_UB_13 0.0765715000
_diffrn_orient_matrix_UB_21 -0.0206587000
_diffrn_orient_matrix_UB_22 0.0721742000
_diffrn_orient_matrix_UB_23 -0.0426050000
_diffrn_orient_matrix_UB_31 -0.0549736000
_diffrn_orient_matrix_UB_32 -0.0006123000
_diffrn_orient_matrix_UB_33 0.0279460000
_diffrn_radiation_monochromator graphite
_diffrn_radiation_probe x-ray
_diffrn_radiation_type 'Mo K\a'
_diffrn_radiation_wavelength 0.71073
_diffrn_reflns_av_R_equivalents 0.0996
_diffrn_reflns_av_unetI/netI 0.0473
_diffrn_reflns_Laue_measured_fraction_full 0.998
_diffrn_reflns_Laue_measured_fraction_max 0.998
_diffrn_reflns_limit_h_max 13
_diffrn_reflns_limit_h_min -13
_diffrn_reflns_limit_k_max 10
_diffrn_reflns_limit_k_min -10
_diffrn_reflns_limit_l_max 9
_diffrn_reflns_limit_l_min -9
_diffrn_reflns_number 7469
_diffrn_reflns_point_group_measured_fraction_full 0.998
_diffrn_reflns_point_group_measured_fraction_max 0.998
_diffrn_reflns_theta_full 25.000
_diffrn_reflns_theta_max 25.339
_diffrn_reflns_theta_min 3.091
_diffrn_source 'fine-focus sealed X-ray tube'
_diffrn_source_type 'Enhance (Mo) X-ray Source'
_exptl_absorpt_coefficient_mu 6.007
_exptl_absorpt_correction_T_max 0.869
_exptl_absorpt_correction_T_min 0.542
_exptl_absorpt_correction_type gaussian
_exptl_absorpt_process_details
;
CrysAlisPro 1.171.42.49 (Rigaku Oxford Diffraction, 2022)
Numerical absorption correction based on gaussian integration over
a multifaceted crystal model
Empirical absorption correction using spherical harmonics,
implemented in SCALE3 ABSPACK scaling algorithm.
;
_exptl_crystal_colour colourless
_exptl_crystal_colour_primary colourless
_exptl_crystal_density_diffrn 2.203
_exptl_crystal_description prism
_exptl_crystal_F_000 464.000
_exptl_crystal_size_max 0.158
_exptl_crystal_size_mid 0.078
_exptl_crystal_size_min 0.048
_refine_diff_density_max 0.911
_refine_diff_density_min -1.903
_refine_diff_density_rms 0.224
_refine_ls_extinction_coef 0.082(5)
_refine_ls_extinction_expression Fc^*^=kFc[1+0.001xFc^2^\l^3^/sin(2\q)]^-1/4^
_refine_ls_extinction_method 'SHELXL-2019/2 (Sheldrick 2019)'
_refine_ls_goodness_of_fit_ref 1.096
_refine_ls_hydrogen_treatment constr
_refine_ls_matrix_type full
_refine_ls_number_parameters 102
_refine_ls_number_reflns 1319
_refine_ls_number_restraints 0
_refine_ls_restrained_S_all 1.096
_refine_ls_R_factor_all 0.0427
_refine_ls_R_factor_gt 0.0416
_refine_ls_shift/su_max 0.001
_refine_ls_shift/su_mean 0.000
_refine_ls_structure_factor_coef Fsqd
_refine_ls_weighting_details 'w=1/[\s^2^(Fo^2^)+(0.0695P)^2^] where P=(Fo^2^+2Fc^2^)/3'
_refine_ls_weighting_scheme calc
_refine_ls_wR_factor_gt 0.1014
_refine_ls_wR_factor_ref 0.1034
_reflns_Friedel_coverage 0.000
_reflns_number_gt 1261
_reflns_number_total 1319
_reflns_threshold_expression 'I > 2\s(I)'
_cod_data_source_file d4ra05774k2.cif
_cod_data_source_block 20jula_chabs2
_cod_database_code 7249518
_shelx_shelxl_version_number 2019/3
_chemical_oxdiff_formula 'C5 H4 Br1 N2 O2 Cl1'
_shelx_space_group_comment
;
The symmetry employed for this shelxl refinement is uniquely defined
by the following loop, which should always be used as a source of
symmetry information in preference to the above space-group names.
They are only intended as comments.
;
_shelx_estimated_absorpt_t_max 0.761
_shelx_estimated_absorpt_t_min 0.450
_olex2_refinement_description
;
1. Fixed Uiso
 At 1.2 times of:
  All N(H) groups
 At 1.5 times of:
  All C(H,H,H) groups
2.a Aromatic/amide H refined with riding coordinates:
 N1(H1)
2.b Idealised Me refined as rotating group:
 C5(H5A,H5B,H5C)
;
_olex2_submission_special_instructions 'No special instructions were received'
_oxdiff_exptl_absorpt_empirical_details
;
Empirical correction (ABSPACK) includes:
- Absorption correction using spherical harmonics
- Frame scaling
;
_oxdiff_exptl_absorpt_empirical_full_max 15.793
_oxdiff_exptl_absorpt_empirical_full_min 0.460

loop_
_space_group_symop_operation_xyz
'x, y, z'
'-x, y+1/2, -z+1/2'
'-x, -y, -z'
'x, -y-1/2, z-1/2'

loop_
_atom_site_label
_atom_site_type_symbol
_atom_site_fract_x
_atom_site_fract_y
_atom_site_fract_z
_atom_site_U_iso_or_equiv
_atom_site_adp_type
_atom_site_occupancy
_atom_site_site_symmetry_order
_atom_site_calc_flag
_atom_site_refinement_flags_posn
_atom_site_refinement_flags_adp
_atom_site_refinement_flags_occupancy
_atom_site_disorder_assembly
_atom_site_disorder_group
Br1 Br 0.38093(3) 0.89655(4) 0.31942(4) 0.0105(2) Uani 1 1 d . . . . .
Cl1 Cl 0.11508(10) 0.92166(10) 0.43097(12) 0.0118(3) Uani 1 1 d . . . . .
O1 O 0.1007(2) 0.3594(3) 0.4634(3) 0.0124(6) Uani 1 1 d . . . . .
O2 O 0.4291(2) 0.5537(3) 0.3004(3) 0.0161(6) Uani 1 1 d . . . . .
N2 N 0.2641(3) 0.4542(4) 0.3788(3) 0.0100(6) Uani 1 1 d . . . . .
N1 N 0.1147(3) 0.6194(3) 0.4346(4) 0.0092(7) Uani 1 1 d . . . . .
H1 H 0.044391 0.633551 0.458207 0.011 Uiso 1 1 calc R U . . .
C3 C 0.2861(3) 0.7305(4) 0.3598(4) 0.0085(7) Uani 1 1 d . . . . .
C5 C 0.3075(3) 0.2937(4) 0.3675(4) 0.0135(8) Uani 1 1 d . . . . .
H5A H 0.327233 0.243931 0.478478 0.020 Uiso 1 1 calc R U . . .
H5B H 0.383814 0.295347 0.333825 0.020 Uiso 1 1 calc R U . . .
H5C H 0.239954 0.236943 0.282903 0.020 Uiso 1 1 calc R U . . .
C1 C 0.1570(3) 0.4708(4) 0.4284(4) 0.0095(7) Uani 1 1 d . . . . .
C2 C 0.3337(4) 0.5766(4) 0.3432(5) 0.0100(8) Uani 1 1 d . . . . .
C4 C 0.1790(3) 0.7459(4) 0.4051(4) 0.0082(7) Uani 1 1 d . . . . .

loop_
_atom_site_aniso_label
_atom_site_aniso_U_11
_atom_site_aniso_U_22
_atom_site_aniso_U_33
_atom_site_aniso_U_23
_atom_site_aniso_U_13
_atom_site_aniso_U_12
Br1 0.0135(3) 0.0075(3) 0.0096(3) 0.00067(10) 0.0027(2) -0.00274(11)
Cl1 0.0150(5) 0.0068(5) 0.0130(5) -0.0013(3) 0.0037(4) 0.0029(3)
O1 0.0131(13) 0.0078(12) 0.0167(13) 0.0035(11) 0.0056(10) 0.0008(10)
O2 0.0179(13) 0.0128(14) 0.0222(15) -0.0008(12) 0.0126(11) 0.0020(12)
N2 0.0119(15) 0.0083(16) 0.0095(14) -0.0016(11) 0.0032(11) -0.0004(11)
N1 0.0091(15) 0.0082(15) 0.0116(16) 0.0009(11) 0.0051(13) 0.0002(11)
C3 0.0109(15) 0.0092(18) 0.0044(16) -0.0010(12) 0.0011(12) -0.0011(13)
C5 0.0173(17) 0.0082(18) 0.0145(18) -0.0011(13) 0.0047(14) 0.0019(13)
C1 0.0110(15) 0.0080(19) 0.0059(15) -0.0007(13) -0.0020(12) 0.0020(14)
C2 0.0149(19) 0.0069(16) 0.0054(17) -0.0021(13) -0.0002(14) -0.0006(14)
C4 0.0131(16) 0.0068(17) 0.0029(15) 0.0009(12) 0.0001(12) 0.0013(13)

loop_
_atom_type_symbol
_atom_type_description
_atom_type_scat_dispersion_real
_atom_type_scat_dispersion_imag
_atom_type_scat_source
C C 0.0033 0.0016 'International Tables Vol C Tables 4.2.6.8 and 6.1.1.4'
H H 0.0000 0.0000 'International Tables Vol C Tables 4.2.6.8 and 6.1.1.4'
Br Br -0.2901 2.4595 'International Tables Vol C Tables 4.2.6.8 and 6.1.1.4'
Cl Cl 0.1484 0.1585 'International Tables Vol C Tables 4.2.6.8 and 6.1.1.4'
N N 0.0061 0.0033 'International Tables Vol C Tables 4.2.6.8 and 6.1.1.4'
O O 0.0106 0.0060 'International Tables Vol C Tables 4.2.6.8 and 6.1.1.4'

loop_
_exptl_crystal_face_index_h
_exptl_crystal_face_index_k
_exptl_crystal_face_index_l
_exptl_crystal_face_perp_dist
1 1 -1 0.0524
3 0 -8 0.0145
3 -3 1 0.0209
-3 -3 1 0.0523
-2 -1 -1 0.0629
-1 -1 0 0.0559
0 1 0 0.0504
-2 2 1 0.0115

loop_
_geom_angle_atom_site_label_1
_geom_angle_atom_site_label_2
_geom_angle_atom_site_label_3
_geom_angle
_geom_angle_site_symmetry_1
_geom_angle_site_symmetry_3
_geom_angle_publ_flag
C1 N2 C5 116.3(3) . . ?
C1 N2 C2 124.6(3) . . ?
C2 N2 C5 119.1(3) . . ?
C1 N1 H1 118.7 . . ?
C4 N1 H1 118.7 . . ?
C4 N1 C1 122.7(3) . . ?
C2 C3 Br1 116.5(3) . . ?
C4 C3 Br1 124.2(3) . . ?
C4 C3 C2 119.3(3) . . ?
N2 C5 H5A 109.5 . . ?
N2 C5 H5B 109.5 . . ?
N2 C5 H5C 109.5 . . ?
H5A C5 H5B 109.5 . . ?
H5A C5 H5C 109.5 . . ?
H5B C5 H5C 109.5 . . ?
O1 C1 N2 122.4(3) . . ?
O1 C1 N1 121.3(4) . . ?
N1 C1 N2 116.3(3) . . ?
O2 C2 N2 121.3(3) . . ?
O2 C2 C3 122.9(3) . . ?
N2 C2 C3 115.8(3) . . ?
N1 C4 Cl1 115.4(2) . . ?
C3 C4 Cl1 123.4(3) . . ?
C3 C4 N1 121.2(3) . . ?

loop_
_geom_bond_atom_site_label_1
_geom_bond_atom_site_label_2
_geom_bond_distance
_geom_bond_site_symmetry_2
_geom_bond_publ_flag
Br1 C3 1.853(3) . ?
Cl1 C4 1.703(3) . ?
O1 C1 1.220(5) . ?
O2 C2 1.219(5) . ?
N2 C5 1.468(4) . ?
N2 C1 1.366(4) . ?
N2 C2 1.382(5) . ?
N1 H1 0.8600 . ?
N1 C1 1.362(4) . ?
N1 C4 1.356(5) . ?
C3 C2 1.441(5) . ?
C3 C4 1.345(5) . ?
C5 H5A 0.9600 . ?
C5 H5B 0.9600 . ?
C5 H5C 0.9600 . ?

loop_
_geom_torsion_atom_site_label_1
_geom_torsion_atom_site_label_2
_geom_torsion_atom_site_label_3
_geom_torsion_atom_site_label_4
_geom_torsion
_geom_torsion_site_symmetry_1
_geom_torsion_site_symmetry_2
_geom_torsion_site_symmetry_3
_geom_torsion_site_symmetry_4
_geom_torsion_publ_flag
Br1 C3 C2 O2 -1.9(5) . . . . ?
Br1 C3 C2 N2 178.1(2) . . . . ?
Br1 C3 C4 Cl1 0.3(4) . . . . ?
Br1 C3 C4 N1 -179.3(2) . . . . ?
C5 N2 C1 O1 0.7(5) . . . . ?
C5 N2 C1 N1 -178.4(3) . . . . ?
C5 N2 C2 O2 1.0(5) . . . . ?
C5 N2 C2 C3 -179.0(3) . . . . ?
C1 N2 C2 O2 179.5(3) . . . . ?
C1 N2 C2 C3 -0.5(5) . . . . ?
C1 N1 C4 Cl1 -176.5(3) . . . . ?
C1 N1 C4 C3 3.1(6) . . . . ?
C2 N2 C1 O1 -177.8(3) . . . . ?
C2 N2 C1 N1 3.1(5) . . . . ?
C2 C3 C4 Cl1 179.2(2) . . . . ?
C2 C3 C4 N1 -0.3(5) . . . . ?
C4 N1 C1 O1 176.5(3) . . . . ?
C4 N1 C1 N2 -4.4(5) . . . . ?
C4 C3 C2 O2 179.0(4) . . . . ?
C4 C3 C2 N2 -0.9(5) . . . . ?

loop_
_exptl_oxdiff_crystal_face_indexfrac_h
_exptl_oxdiff_crystal_face_indexfrac_k
_exptl_oxdiff_crystal_face_indexfrac_l
_exptl_oxdiff_crystal_face_x
_exptl_oxdiff_crystal_face_y
_exptl_oxdiff_crystal_face_z
1.0007 0.9996 -0.9975 0.0000 0.0940 -0.0835
3.0040 0.0019 -7.9962 -0.5040 0.2788 -0.3886
2.9962 -2.9976 0.9952 0.0632 -0.3206 -0.1351
-3.0007 -2.9985 0.9931 -0.1531 -0.1967 0.1945
-1.9988 -0.9994 -1.0022 -0.1891 0.0119 0.0825
-1.0000 -0.9994 -0.0022 -0.0765 -0.0514 0.0555
0.0005 0.9993 0.0018 0.0405 0.0720 -0.0006
-1.9987 1.9981 1.0026 0.0854 0.1428 0.1367
